data_7235236
loop_
_publ_author_name
'Zhao, Hong-Ping'
'Liang, Gui-Chao'
'Nie, Shu-Min'
'Lu, Xiuqiang'
'Pan, Cheng-Xue'
'Zhong, Xin-Xian'
'Su, Gui-Fa'
'Mo, Dong-Liang'

_publ_section_title
;
 Metal-free graphene oxide-catalyzed aza-semipinacol rearrangement to
 prepare 2-(indol-2-yl)phenols and benzofuro[3,2-b]indolines containing
 quaternary carbon centers
;
_journal_issue 2
_journal_name_full 'Green Chemistry'
_journal_page_first 404
_journal_page_last 410
_journal_paper_doi 10.1039/C9GC03345A
_journal_volume 22
_journal_year 2020
_chemical_formula_moiety 'C23 H19 N O'
_chemical_formula_sum 'C23 H19 N O'
_chemical_formula_weight 325.39
_space_group_crystal_system monoclinic
_space_group_IT_number 14
_space_group_name_Hall '-P 2yn'
_space_group_name_H-M_alt 'P 1 21/n 1'
_atom_sites_solution_hydrogens geom
_atom_sites_solution_primary dual
_audit_creation_date 2019-07-11
_audit_creation_method
;
Olex2 1.2
(compiled 2018.05.29 svn.r3508 for OlexSys, GUI svn.r5506)
;
_audit_update_record
;
2019-09-16 deposited with the CCDC.	2019-11-19 downloaded from the CCDC.
;
_cell_angle_alpha 90
_cell_angle_beta 91.447(5)
_cell_angle_gamma 90
_cell_formula_units_Z 4
_cell_length_a 12.012(3)
_cell_length_b 9.465(3)
_cell_length_c 15.801(5)
_cell_measurement_reflns_used 4150
_cell_measurement_temperature 296(2)
_cell_measurement_theta_max 24.11
_cell_measurement_theta_min 2.51
_cell_volume 1795.9(9)
_computing_cell_refinement 'SAINT v8.27A (Bruker, 2012)'
_computing_data_reduction 'SAINT v8.27A (Bruker, 2012)'
_computing_molecular_graphics 'Olex2 (Dolomanov et al., 2009)'
_computing_publication_material 'Olex2 (Dolomanov et al., 2009)'
_computing_structure_refinement 'ShelXL (Sheldrick, 2015)'
_computing_structure_solution 'XT (Sheldrick, 2015)'
_diffrn_ambient_temperature 296.15
_diffrn_measured_fraction_theta_full 0.998
_diffrn_measured_fraction_theta_max 0.993
_diffrn_measurement_device_type 'Bruker APEX-II CCD'
_diffrn_measurement_method '\f and \w scans'
_diffrn_radiation_monochromator graphite
_diffrn_radiation_type MoK\a
_diffrn_radiation_wavelength 0.71073
_diffrn_reflns_av_R_equivalents 0.0415
_diffrn_reflns_av_unetI/netI 0.0296
_diffrn_reflns_Laue_measured_fraction_full 0.998
_diffrn_reflns_Laue_measured_fraction_max 0.993
_diffrn_reflns_limit_h_max 15
_diffrn_reflns_limit_h_min -15
_diffrn_reflns_limit_k_max 11
_diffrn_reflns_limit_k_min -11
_diffrn_reflns_limit_l_max 19
_diffrn_reflns_limit_l_min -19
_diffrn_reflns_number 21384
_diffrn_reflns_point_group_measured_fraction_full 0.998
_diffrn_reflns_point_group_measured_fraction_max 0.993
_diffrn_reflns_theta_full 25.242
_diffrn_reflns_theta_max 26.473
_diffrn_reflns_theta_min 2.104
_diffrn_standards_number 0
_exptl_absorpt_coefficient_mu 0.073
_exptl_absorpt_correction_type none
_exptl_crystal_colour white
_exptl_crystal_density_diffrn 1.204
_exptl_crystal_description block
_exptl_crystal_F_000 688
_refine_diff_density_max 0.164
_refine_diff_density_min -0.150
_refine_diff_density_rms 0.033
_refine_ls_extinction_method none
_refine_ls_goodness_of_fit_ref 1.032
_refine_ls_hydrogen_treatment constr
_refine_ls_matrix_type full
_refine_ls_number_parameters 228
_refine_ls_number_reflns 3680
_refine_ls_number_restraints 0
_refine_ls_restrained_S_all 1.032
_refine_ls_R_factor_all 0.0750
_refine_ls_R_factor_gt 0.0448
_refine_ls_shift/su_max 0.000
_refine_ls_shift/su_mean 0.000
_refine_ls_structure_factor_coef Fsqd
_refine_ls_weighting_details 'w=1/[\s^2^(Fo^2^)+(0.0628P)^2^+0.2965P] where P=(Fo^2^+2Fc^2^)/3'
_refine_ls_weighting_scheme calc
_refine_ls_wR_factor_gt 0.1160
_refine_ls_wR_factor_ref 0.1352
_reflns_Friedel_coverage 0.000
_reflns_number_gt 2477
_reflns_number_total 3680
_reflns_threshold_expression 'I > 2\s(I)'
_cod_data_source_file c9gc03345a2.cif
_cod_data_source_block aaaa
_cod_depositor_comments
;Adding full bibliography for 7235236.cif.

 Adding full bibliography for 7235236.cif.
;
_cod_original_cell_volume 1795.8(9)
_cod_database_code 7235236
_shelx_shelxl_version_number 2014/7
_shelx_space_group_comment
;
The symmetry employed for this shelxl refinement is uniquely defined
by the following loop, which should always be used as a source of
symmetry information in preference to the above space-group names.
They are only intended as comments.
;
_olex2_refinement_description
;
1. Fixed Uiso
 At 1.2 times of:
  All C(H) groups
 At 1.5 times of:
  All C(H,H,H) groups, All O(H) groups
2.a Aromatic/amide H refined with riding coordinates:
 C009(H009), C00B(H00B), C00C(H00C), C00D(H00D), C00E(H00E), C00F(H00F),
 C00G(H00G), C00H(H00H), C00I(H00I), C00J(H00J), C00L(H00M), C00M(H00N),
 C00N(H00O), C00O(H00P), C00P(H00Q)
2.b Idealised Me refined as rotating group:
 C00K(H00A,H00K,H00L)
2.c Idealised tetrahedral OH refined as rotating group:
 O001(H001)
;
_olex2_submission_special_instructions 'No special instructions were received'

loop_
_space_group_symop_operation_xyz
'x, y, z'
'-x+1/2, y+1/2, -z+1/2'
'-x, -y, -z'
'x-1/2, -y-1/2, z-1/2'

loop_
_atom_site_label
_atom_site_type_symbol
_atom_site_fract_x
_atom_site_fract_y
_atom_site_fract_z
_atom_site_U_iso_or_equiv
_atom_site_adp_type
_atom_site_occupancy
_atom_site_site_symmetry_order
_atom_site_calc_flag
_atom_site_refinement_flags_posn
O001 O 1.03963(11) 0.23288(15) 0.80669(9) 0.0677(4) Uani 1 1 d .
H001 H 1.0345 0.2286 0.7549 0.102 Uiso 1 1 calc GR
N002 N 0.94887(11) 0.25985(15) 0.65831(9) 0.0511(4) Uani 1 1 d .
C003 C 0.86487(12) 0.32441(16) 0.69112(11) 0.0464(4) Uani 1 1 d .
C004 C 0.86102(13) 0.34639(17) 0.78245(10) 0.0467(4) Uani 1 1 d .
C005 C 0.45858(13) 0.29680(18) 0.65804(11) 0.0483(4) Uani 1 1 d .
C006 C 0.92781(14) 0.25099(18) 0.56877(11) 0.0515(4) Uani 1 1 d .
C007 C 0.82634(14) 0.30872(18) 0.54669(11) 0.0514(4) Uani 1 1 d .
C008 C 0.77572(13) 0.37207(17) 0.62564(11) 0.0501(4) Uani 1 1 d .
C009 C 0.66391(13) 0.30607(17) 0.64238(11) 0.0501(4) Uani 1 1 d .
H009 H 0.6644 0.2092 0.6522 0.060 Uiso 1 1 calc R
C00A C 0.95033(14) 0.30027(18) 0.83651(11) 0.0522(4) Uani 1 1 d .
C00B C 0.77102(14) 0.41287(18) 0.82104(12) 0.0548(5) Uani 1 1 d .
H00B H 0.7108 0.4426 0.7874 0.066 Uiso 1 1 calc R
C00C C 0.56544(13) 0.36795(19) 0.64493(12) 0.0549(4) Uani 1 1 d .
H00C H 0.5636 0.4655 0.6378 0.066 Uiso 1 1 calc R
C00D C 0.45105(14) 0.15625(19) 0.68164(11) 0.0566(5) Uani 1 1 d .
H00D H 0.5159 0.1049 0.6923 0.068 Uiso 1 1 calc R
C00E C 0.35918(14) 0.3696(2) 0.64582(13) 0.0621(5) Uani 1 1 d .
H00E H 0.3612 0.4651 0.6322 0.075 Uiso 1 1 calc R
C00F C 0.34925(15) 0.0912(2) 0.68958(12) 0.0631(5) Uani 1 1 d .
H00F H 0.3462 -0.0035 0.7050 0.076 Uiso 1 1 calc R
C00G C 0.25255(15) 0.1646(2) 0.67493(12) 0.0648(5) Uani 1 1 d .
H00G H 0.1841 0.1198 0.6797 0.078 Uiso 1 1 calc R
C00H C 0.94672(17) 0.3245(2) 0.92278(12) 0.0645(5) Uani 1 1 d .
H00H H 1.0055 0.2951 0.9580 0.077 Uiso 1 1 calc R
C00I C 0.76890(17) 0.4353(2) 0.90636(13) 0.0656(5) Uani 1 1 d .
H00I H 0.7082 0.4799 0.9302 0.079 Uiso 1 1 calc R
C00J C 0.25723(15) 0.3037(2) 0.65336(13) 0.0696(6) Uani 1 1 d .
H00J H 0.1918 0.3544 0.6437 0.084 Uiso 1 1 calc R
C00K C 0.77443(16) 0.53435(19) 0.61888(15) 0.0696(6) Uani 1 1 d .
H00A H 0.7480 0.5739 0.6706 0.104 Uiso 1 1 calc GR
H00K H 0.7260 0.5624 0.5726 0.104 Uiso 1 1 calc GR
H00L H 0.8485 0.5679 0.6093 0.104 Uiso 1 1 calc GR
C00L C 0.78666(17) 0.3022(2) 0.46417(13) 0.0704(6) Uani 1 1 d .
H00M H 0.7170 0.3387 0.4491 0.085 Uiso 1 1 calc R
C00M C 0.99516(17) 0.1907(2) 0.50977(12) 0.0677(5) Uani 1 1 d .
H00N H 1.0644 0.1537 0.5253 0.081 Uiso 1 1 calc R
C00N C 0.85739(19) 0.3914(2) 0.95655(13) 0.0717(6) Uani 1 1 d .
H00O H 0.8564 0.4075 1.0146 0.086 Uiso 1 1 calc R
C00O C 0.95690(19) 0.1868(3) 0.42659(13) 0.0786(6) Uani 1 1 d .
H00P H 1.0017 0.1479 0.3855 0.094 Uiso 1 1 calc R
C00P C 0.8537(2) 0.2393(3) 0.40352(14) 0.0819(7) Uani 1 1 d .
H00Q H 0.8285 0.2330 0.3475 0.098 Uiso 1 1 calc R

loop_
_atom_site_aniso_label
_atom_site_aniso_U_11
_atom_site_aniso_U_22
_atom_site_aniso_U_33
_atom_site_aniso_U_23
_atom_site_aniso_U_13
_atom_site_aniso_U_12
O001 0.0536(8) 0.0832(10) 0.0663(8) 0.0030(8) -0.0014(6) 0.0124(7)
N002 0.0396(7) 0.0558(8) 0.0580(9) -0.0052(7) 0.0020(6) 0.0052(6)
C003 0.0386(8) 0.0384(8) 0.0624(11) -0.0003(7) 0.0035(7) -0.0043(7)
C004 0.0465(9) 0.0407(9) 0.0531(10) -0.0030(7) 0.0080(7) -0.0102(7)
C005 0.0392(9) 0.0515(10) 0.0540(10) -0.0050(8) -0.0019(7) 0.0086(7)
C006 0.0477(9) 0.0536(10) 0.0533(10) 0.0003(8) 0.0021(8) -0.0011(8)
C007 0.0516(10) 0.0478(9) 0.0547(10) 0.0082(8) 0.0015(8) -0.0019(8)
C008 0.0420(9) 0.0410(9) 0.0672(11) 0.0057(8) 0.0011(8) 0.0042(7)
C009 0.0420(9) 0.0393(8) 0.0690(11) 0.0030(8) -0.0011(8) 0.0051(7)
C00A 0.0484(10) 0.0495(10) 0.0588(11) 0.0031(8) 0.0056(8) -0.0073(8)
C00B 0.0486(10) 0.0476(10) 0.0687(12) -0.0040(8) 0.0119(8) -0.0057(8)
C00C 0.0442(9) 0.0432(9) 0.0769(12) 0.0015(8) -0.0035(8) 0.0072(7)
C00D 0.0434(9) 0.0571(11) 0.0694(12) 0.0052(9) 0.0018(8) 0.0095(8)
C00E 0.0486(10) 0.0584(11) 0.0792(13) -0.0030(10) -0.0028(9) 0.0149(9)
C00F 0.0561(11) 0.0644(12) 0.0692(12) 0.0024(10) 0.0097(9) -0.0008(9)
C00G 0.0440(10) 0.0829(15) 0.0681(12) -0.0155(11) 0.0107(8) -0.0028(10)
C00H 0.0662(12) 0.0743(13) 0.0531(11) 0.0084(10) 0.0001(9) -0.0071(10)
C00I 0.0690(13) 0.0563(11) 0.0728(13) -0.0071(10) 0.0263(11) -0.0106(10)
C00J 0.0387(10) 0.0843(15) 0.0858(14) -0.0140(12) -0.0015(9) 0.0161(10)
C00K 0.0633(12) 0.0426(10) 0.1033(16) 0.0121(10) 0.0074(11) 0.0034(9)
C00L 0.0635(12) 0.0760(14) 0.0714(14) 0.0181(11) -0.0085(10) 0.0087(10)
C00M 0.0601(11) 0.0831(14) 0.0602(12) -0.0105(10) 0.0092(9) 0.0067(10)
C00N 0.0834(15) 0.0739(14) 0.0583(12) -0.0005(10) 0.0151(11) -0.0134(12)
C00O 0.0769(14) 0.1023(17) 0.0572(13) -0.0087(11) 0.0121(11) 0.0080(13)
C00P 0.0907(17) 0.1009(18) 0.0540(12) 0.0087(12) -0.0021(11) -0.0010(14)

loop_
_atom_type_symbol
_atom_type_description
_atom_type_scat_dispersion_real
_atom_type_scat_dispersion_imag
_atom_type_scat_source
C C 0.0033 0.0016 'International Tables Vol C Tables 4.2.6.8 and 6.1.1.4'
H H 0.0000 0.0000 'International Tables Vol C Tables 4.2.6.8 and 6.1.1.4'
N N 0.0061 0.0033 'International Tables Vol C Tables 4.2.6.8 and 6.1.1.4'
O O 0.0106 0.0060 'International Tables Vol C Tables 4.2.6.8 and 6.1.1.4'

loop_
_geom_angle_atom_site_label_1
_geom_angle_atom_site_label_2
_geom_angle_atom_site_label_3
_geom_angle
C00A O001 H001 109.5
C003 N002 C006 107.57(14)
N002 C003 C004 120.39(15)
N002 C003 C008 113.85(15)
C004 C003 C008 125.76(14)
C00A C004 C003 120.49(14)
C00B C004 C003 122.50(16)
C00B C004 C00A 117.01(16)
C00D C005 C00C 122.79(14)
C00D C005 C00E 116.90(16)
C00E C005 C00C 120.30(16)
C007 C006 N002 111.16(15)
C007 C006 C00M 121.81(18)
C00M C006 N002 127.01(17)
C006 C007 C008 108.58(15)
C006 C007 C00L 120.41(17)
C00L C007 C008 131.01(17)
C003 C008 C00K 110.18(15)
C007 C008 C003 98.62(13)
C007 C008 C00K 109.83(15)
C009 C008 C003 111.59(13)
C009 C008 C007 110.82(14)
C009 C008 C00K 114.66(14)
C008 C009 H009 115.7
C00C C009 C008 128.50(15)
C00C C009 H009 115.7
O001 C00A C004 122.12(16)
O001 C00A C00H 117.98(17)
C00H C00A C004 119.89(17)
C004 C00B H00B 118.9
C00I C00B C004 122.17(18)
C00I C00B H00B 118.9
C005 C00C H00C 117.0
C009 C00C C005 125.96(16)
C009 C00C H00C 117.0
C005 C00D H00D 119.4
C00F C00D C005 121.20(16)
C00F C00D H00D 119.4
C005 C00E H00E 119.2
C00J C00E C005 121.67(18)
C00J C00E H00E 119.2
C00D C00F H00F 119.7
C00G C00F C00D 120.61(19)
C00G C00F H00F 119.7
C00F C00G H00G 120.2
C00J C00G C00F 119.55(18)
C00J C00G H00G 120.2
C00A C00H H00H 119.8
C00N C00H C00A 120.40(19)
C00N C00H H00H 119.8
C00B C00I H00I 120.4
C00B C00I C00N 119.28(19)
C00N C00I H00I 120.4
C00E C00J H00J 120.0
C00G C00J C00E 120.02(17)
C00G C00J H00J 120.0
C008 C00K H00A 109.5
C008 C00K H00K 109.5
C008 C00K H00L 109.5
H00A C00K H00K 109.5
H00A C00K H00L 109.5
H00K C00K H00L 109.5
C007 C00L H00M 120.8
C007 C00L C00P 118.37(19)
C00P C00L H00M 120.8
C006 C00M H00N 121.0
C006 C00M C00O 118.00(19)
C00O C00M H00N 121.0
C00H C00N C00I 121.24(19)
C00H C00N H00O 119.4
C00I C00N H00O 119.4
C00M C00O H00P 119.4
C00P C00O C00M 121.2(2)
C00P C00O H00P 119.4
C00L C00P H00Q 119.9
C00O C00P C00L 120.2(2)
C00O C00P H00Q 119.9

loop_
_geom_bond_atom_site_label_1
_geom_bond_atom_site_label_2
_geom_bond_distance
O001 H001 0.8200
O001 C00A 1.343(2)
N002 C003 1.299(2)
N002 C006 1.433(2)
C003 C004 1.460(2)
C003 C008 1.538(2)
C004 C00A 1.423(2)
C004 C00B 1.403(2)
C005 C00C 1.469(2)
C005 C00D 1.385(3)
C005 C00E 1.388(2)
C006 C007 1.373(2)
C006 C00M 1.374(2)
C007 C008 1.524(2)
C007 C00L 1.378(3)
C008 C009 1.511(2)
C008 C00K 1.540(2)
C009 H009 0.9300
C009 C00C 1.321(2)
C00A C00H 1.384(3)
C00B H00B 0.9300
C00B C00I 1.366(3)
C00C H00C 0.9300
C00D H00D 0.9300
C00D C00F 1.378(2)
C00E H00E 0.9300
C00E C00J 1.382(3)
C00F H00F 0.9300
C00F C00G 1.368(3)
C00G H00G 0.9300
C00G C00J 1.362(3)
C00H H00H 0.9300
C00H C00N 1.366(3)
C00I H00I 0.9300
C00I C00N 1.374(3)
C00J H00J 0.9300
C00K H00A 0.9600
C00K H00K 0.9600
C00K H00L 0.9600
C00L H00M 0.9300
C00L C00P 1.400(3)
C00M H00N 0.9300
C00M C00O 1.382(3)
C00N H00O 0.9300
C00O H00P 0.9300
C00O C00P 1.376(3)
C00P H00Q 0.9300
